data_4326850
loop_
_publ_author_name
'Michael Wolff'
'Alexander Okrut'
'Claus Feldmann'

_publ_contact_author_address 'Inst. fuer Anorg. Chemie, KIT, Engesserstr. 15, D-76131 Karlsruhe, Germany'
_publ_contact_author_email claus.feldmann@kit.edu
_publ_contact_author_name 'Claus Feldmann'
_publ_contact_author_phone +49-721-608-2855
_publ_section_title
;
 [(Ph)3PBr][Br7], [(Bz)(Ph)3P]2[Br8], [(n-Bu)3MeN]2[Br20],
 [C4MPyr]2[Br20], and [(Ph)3PCl]2[Cl2I14]: Extending the Horizon of
 Polyhalides via Synthesis in Ionic Liquids
;
_journal_name_full 'Inorganic Chemistry'
_journal_page_first 11683
_journal_page_last 11694
_journal_paper_doi 10.1021/ic201291k
_journal_volume 50
_journal_year 2011
_chemical_formula_sum 'C18 H15 Cl2 I7 P'
_chemical_formula_weight 1221.47
_chemical_name_systematic
; 
 ? 
;
_space_group_IT_number 14
_symmetry_space_group_name_Hall '-P 2ybc'
_symmetry_space_group_name_H-M 'P 1 21/c 1'
_atom_sites_solution_hydrogens geom
_atom_sites_solution_primary direct
_atom_sites_solution_secondary difmap
_audit_creation_method SHELXL-97
_cell_angle_alpha 90.00
_cell_angle_beta 123.02(2)
_cell_angle_gamma 90.00
_cell_formula_units_Z 4
_cell_length_a 11.505(2)
_cell_length_b 17.581(3)
_cell_length_c 17.670(6)
_cell_measurement_reflns_used 29285
_cell_measurement_temperature 200(2)
_cell_measurement_theta_max 29.2
_cell_measurement_theta_min 2.7
_cell_volume 2996.8(14)
_computing_cell_refinement 'CELL, SELECT (STOE)'
_computing_data_collection 'EXPOSE (STOE)'
_computing_data_reduction 'INTEGRATE (STOE)'
_computing_molecular_graphics 'DIAMOND, Crystal Impact'
_computing_publication_material 'SHELXL-97 (Sheldrick, 1997)'
_computing_structure_refinement 'SHELXL-97 (Sheldrick, 1997)'
_computing_structure_solution 'SHELXS-97 (Sheldrick, 1990)'
_diffrn_ambient_temperature 200(2)
_diffrn_measured_fraction_theta_full 0.996
_diffrn_measured_fraction_theta_max 0.996
_diffrn_radiation_monochromator graphite
_diffrn_radiation_source 'fine-focus sealed tube'
_diffrn_radiation_type MoK\a
_diffrn_radiation_wavelength 0.71073
_diffrn_reflns_av_R_equivalents 0.0704
_diffrn_reflns_av_sigmaI/netI 0.0438
_diffrn_reflns_limit_h_max 15
_diffrn_reflns_limit_h_min -15
_diffrn_reflns_limit_k_max 23
_diffrn_reflns_limit_k_min -23
_diffrn_reflns_limit_l_max 23
_diffrn_reflns_limit_l_min -23
_diffrn_reflns_number 26655
_diffrn_reflns_theta_full 28.30
_diffrn_reflns_theta_max 28.30
_diffrn_reflns_theta_min 1.80
_exptl_absorpt_coefficient_mu 7.487
_exptl_absorpt_correction_T_max 0.4052
_exptl_absorpt_correction_T_min 0.1339
_exptl_absorpt_correction_type numerical
_exptl_absorpt_process_details
;
(X-RED, Data Reduction Program, Version 1.14, Stoe & Cie GmbH, Darmstadt 1999.;
 X-SHAPE, Crystal Optimisation for numerical Absorption Correction, Version 
1.06, Stoe & Cie GmbH, Darmstadt 1999.
;
_exptl_crystal_density_diffrn 2.707
_exptl_crystal_F_000 2172
_exptl_crystal_size_max 0.2420
_exptl_crystal_size_mid 0.1572
_exptl_crystal_size_min 0.0610
_refine_diff_density_max 1.388
_refine_diff_density_min -1.439
_refine_diff_density_rms 0.209
_refine_ls_extinction_coef 0.00256(13)
_refine_ls_extinction_expression Fc^*^=kFc[1+0.001xFc^2^\l^3^/sin(2\q)]^-1/4^
_refine_ls_extinction_method SHELXL
_refine_ls_goodness_of_fit_ref 1.009
_refine_ls_hydrogen_treatment constr
_refine_ls_matrix_type full
_refine_ls_number_parameters 273
_refine_ls_number_reflns 7421
_refine_ls_number_restraints 0
_refine_ls_restrained_S_all 1.009
_refine_ls_R_factor_all 0.0485
_refine_ls_R_factor_gt 0.0394
_refine_ls_shift/su_max 0.001
_refine_ls_shift/su_mean 0.000
_refine_ls_structure_factor_coef Fsqd
_refine_ls_weighting_details 'calc w=1/[\s^2^(Fo^2^)+(0.0621P)^2^+0.0000P] where P=(Fo^2^+2Fc^2^)/3'
_refine_ls_weighting_scheme calc
_refine_ls_wR_factor_gt 0.0977
_refine_ls_wR_factor_ref 0.1022
_reflns_number_gt 6122
_reflns_number_total 7421
_reflns_threshold_expression >2sigma(I)
_cod_data_source_file ic201291k_si_004.cif
_cod_data_source_block abs
_cod_original_cell_volume 2996.8(13)
_cod_database_code 4326850

loop_
_symmetry_equiv_pos_as_xyz
'x, y, z'
'-x, y+1/2, -z+1/2'
'-x, -y, -z'
'x, -y-1/2, z-1/2'

loop_
_atom_site_label
_atom_site_type_symbol
_atom_site_fract_x
_atom_site_fract_y
_atom_site_fract_z
_atom_site_U_iso_or_equiv
_atom_site_adp_type
_atom_site_occupancy
_atom_site_symmetry_multiplicity
_atom_site_calc_flag
_atom_site_refinement_flags
_atom_site_disorder_assembly
_atom_site_disorder_group
Cl1 Cl 0.13974(14) -0.04185(8) 0.11242(9) 0.0556(3) Uani 1 1 d . . .
P1 P 0.06043(12) -0.07813(6) 0.18137(8) 0.0400(2) Uani 1 1 d . . .
C1 C 0.1743(5) -0.0512(3) 0.2952(3) 0.0436(10) Uani 1 1 d . . .
C2 C 0.1908(6) -0.0986(3) 0.3617(4) 0.0527(12) Uani 1 1 d . . .
H2 H 0.1487 -0.1462 0.3471 0.063 Uiso 1 1 calc R . .
C3 C 0.2705(7) -0.0755(3) 0.4510(4) 0.0614(14) Uani 1 1 d . . .
H3 H 0.2820 -0.1074 0.4966 0.074 Uiso 1 1 calc R . .
C4 C 0.3320(6) -0.0055(3) 0.4717(4) 0.0572(13) Uani 1 1 d . . .
H4 H 0.3851 0.0104 0.5315 0.069 Uiso 1 1 calc R . .
C5 C 0.3158(6) 0.0413(3) 0.4046(4) 0.0586(13) Uani 1 1 d . . .
H5 H 0.3600 0.0883 0.4198 0.070 Uiso 1 1 calc R . .
C6 C 0.2367(5) 0.0206(3) 0.3166(3) 0.0481(10) Uani 1 1 d . . .
H6 H 0.2243 0.0535 0.2714 0.058 Uiso 1 1 calc R . .
C7 C -0.1019(5) -0.0328(2) 0.1334(3) 0.0409(9) Uani 1 1 d . . .
C8 C -0.1304(6) 0.0100(3) 0.1871(4) 0.0552(12) Uani 1 1 d . . .
H8 H -0.0661 0.0127 0.2490 0.066 Uiso 1 1 calc R . .
C9 C -0.2542(6) 0.0486(4) 0.1487(4) 0.0638(15) Uani 1 1 d . . .
H9 H -0.2748 0.0764 0.1848 0.077 Uiso 1 1 calc R . .
C10 C -0.3469(6) 0.0458(3) 0.0573(4) 0.0580(13) Uani 1 1 d . . .
H10 H -0.4285 0.0739 0.0311 0.070 Uiso 1 1 calc R . .
C11 C -0.3208(6) 0.0019(3) 0.0036(4) 0.0548(13) Uani 1 1 d . . .
H11 H -0.3862 -0.0012 -0.0582 0.066 Uiso 1 1 calc R . .
C12 C -0.1975(6) -0.0374(3) 0.0415(3) 0.0500(11) Uani 1 1 d . . .
H12 H -0.1790 -0.0668 0.0055 0.060 Uiso 1 1 calc R . .
C13 C 0.0410(5) -0.1777(3) 0.1675(3) 0.0438(9) Uani 1 1 d . . .
C14 C -0.0787(6) -0.2109(3) 0.1516(5) 0.0629(15) Uani 1 1 d . . .
H14 H -0.1489 -0.1816 0.1479 0.075 Uiso 1 1 calc R . .
C15 C -0.0921(8) -0.2894(3) 0.1411(5) 0.077(2) Uani 1 1 d . . .
H15 H -0.1712 -0.3133 0.1313 0.093 Uiso 1 1 calc R . .
C16 C 0.0118(8) -0.3318(3) 0.1451(4) 0.0718(18) Uani 1 1 d . . .
H16 H 0.0000 -0.3839 0.1348 0.086 Uiso 1 1 calc R . .
C17 C 0.1308(8) -0.2985(3) 0.1641(5) 0.0711(17) Uani 1 1 d . . .
H17 H 0.2018 -0.3282 0.1695 0.085 Uiso 1 1 calc R . .
C18 C 0.1476(7) -0.2208(3) 0.1754(5) 0.0621(14) Uani 1 1 d . . .
H18 H 0.2292 -0.1978 0.1880 0.075 Uiso 1 1 calc R . .
I1 I -0.46630(3) -0.080428(17) 0.26388(2) 0.04744(10) Uani 1 1 d . . .
I2 I -0.49105(3) 0.073519(16) 0.25787(2) 0.04387(9) Uani 1 1 d . . .
I3 I -0.48661(4) -0.241655(19) 0.07904(2) 0.05134(10) Uani 1 1 d . . .
I5 I -0.48457(4) -0.242895(19) -0.07370(2) 0.05186(10) Uani 1 1 d . . .
I7A I 0.1262(8) -0.2852(5) 0.4526(5) 0.0675(9) Uani 0.39(4) 1 d P A 1
I4A I -0.1656(12) -0.2766(6) 0.3544(9) 0.0525(11) Uani 0.39(4) 1 d P A 1
I7B I 0.1103(8) -0.2966(6) 0.4390(7) 0.0750(11) Uani 0.61(4) 1 d P A 2
I4B I -0.1578(10) -0.2800(5) 0.3636(8) 0.0644(13) Uani 0.61(4) 1 d P A 2
I6 I -0.11134(4) -0.03446(2) 0.43122(2) 0.06161(12) Uani 1 1 d . . .
Cl2 Cl -0.47388(15) -0.25629(6) 0.25834(8) 0.0473(3) Uani 1 1 d . . .

loop_
_atom_site_aniso_label
_atom_site_aniso_U_11
_atom_site_aniso_U_22
_atom_site_aniso_U_33
_atom_site_aniso_U_23
_atom_site_aniso_U_13
_atom_site_aniso_U_12
Cl1 0.0538(7) 0.0691(8) 0.0562(7) 0.0094(6) 0.0379(6) 0.0005(6)
P1 0.0421(6) 0.0397(5) 0.0427(6) 0.0018(4) 0.0259(5) 0.0005(4)
C1 0.042(2) 0.042(2) 0.046(2) 0.0052(18) 0.0227(19) 0.0049(18)
C2 0.064(3) 0.048(2) 0.050(3) 0.003(2) 0.033(2) -0.001(2)
C3 0.071(4) 0.063(3) 0.049(3) 0.005(2) 0.031(3) 0.006(3)
C4 0.048(3) 0.063(3) 0.051(3) -0.009(2) 0.021(2) 0.008(2)
C5 0.045(3) 0.060(3) 0.065(3) -0.012(3) 0.026(2) -0.007(2)
C6 0.048(3) 0.043(2) 0.053(3) 0.001(2) 0.027(2) -0.0034(19)
C7 0.045(2) 0.0354(19) 0.047(2) 0.0030(17) 0.029(2) 0.0000(17)
C8 0.050(3) 0.067(3) 0.050(3) -0.009(2) 0.028(2) 0.002(2)
C9 0.050(3) 0.067(3) 0.076(4) -0.020(3) 0.035(3) 0.003(2)
C10 0.046(3) 0.044(2) 0.079(4) 0.000(2) 0.031(3) 0.003(2)
C11 0.050(3) 0.061(3) 0.047(3) 0.010(2) 0.022(2) 0.003(2)
C12 0.055(3) 0.052(3) 0.047(2) 0.003(2) 0.031(2) 0.002(2)
C13 0.046(2) 0.043(2) 0.044(2) -0.0001(18) 0.0254(19) 0.0016(18)
C14 0.055(3) 0.042(2) 0.087(4) 0.002(3) 0.037(3) 0.004(2)
C15 0.072(4) 0.040(3) 0.104(5) 0.004(3) 0.038(4) -0.008(3)
C16 0.098(5) 0.040(3) 0.063(3) 0.000(2) 0.035(3) 0.012(3)
C17 0.091(5) 0.054(3) 0.088(4) 0.015(3) 0.061(4) 0.025(3)
C18 0.059(3) 0.060(3) 0.080(4) 0.009(3) 0.046(3) 0.015(3)
I1 0.05066(18) 0.03562(15) 0.05011(18) -0.00035(11) 0.02362(14) 0.00155(11)
I2 0.04986(18) 0.03571(14) 0.05008(17) -0.00159(11) 0.02983(14) -0.00131(11)
I3 0.0625(2) 0.05162(18) 0.04955(18) 0.00008(13) 0.03675(16) 0.00562(14)
I5 0.0650(2) 0.05078(18) 0.04899(18) 0.00150(13) 0.03695(16) 0.00609(14)
I7A 0.086(2) 0.0626(14) 0.0743(16) 0.0078(14) 0.0565(17) -0.0046(16)
I4A 0.065(2) 0.0424(14) 0.0554(16) 0.0000(9) 0.0358(17) -0.0017(10)
I7B 0.0696(13) 0.0711(17) 0.0915(18) 0.0222(16) 0.0486(14) 0.0148(12)
I4B 0.084(3) 0.0518(14) 0.078(3) -0.0037(13) 0.057(2) -0.0056(13)
I6 0.0576(2) 0.0682(2) 0.0535(2) -0.00243(16) 0.02669(17) -0.00773(16)
Cl2 0.0712(8) 0.0344(5) 0.0517(6) 0.0005(4) 0.0434(6) 0.0007(5)

loop_
_atom_type_symbol
_atom_type_description
_atom_type_scat_dispersion_real
_atom_type_scat_dispersion_imag
_atom_type_scat_source
C C 0.0033 0.0016 'International Tables Vol C Tables 4.2.6.8 and 6.1.1.4'
H H 0.0000 0.0000 'International Tables Vol C Tables 4.2.6.8 and 6.1.1.4'
Cl Cl 0.1484 0.1585 'International Tables Vol C Tables 4.2.6.8 and 6.1.1.4'
I I -0.4742 1.8119 'International Tables Vol C Tables 4.2.6.8 and 6.1.1.4'
P P 0.1023 0.0942 'International Tables Vol C Tables 4.2.6.8 and 6.1.1.4'

loop_
_geom_angle_atom_site_label_1
_geom_angle_atom_site_label_2
_geom_angle_atom_site_label_3
_geom_angle
C1 P1 C13 112.5(2)
C1 P1 C7 111.1(2)
C13 P1 C7 111.1(2)
C1 P1 Cl1 108.02(18)
C13 P1 Cl1 107.46(17)
C7 P1 Cl1 106.26(16)
C2 C1 C6 120.5(5)
C2 C1 P1 119.0(4)
C6 C1 P1 120.2(4)
C1 C2 C3 119.7(5)
C1 C2 H2 120.1
C3 C2 H2 120.1
C4 C3 C2 119.6(5)
C4 C3 H3 120.2
C2 C3 H3 120.2
C3 C4 C5 120.2(5)
C3 C4 H4 119.9
C5 C4 H4 119.9
C6 C5 C4 121.5(5)
C6 C5 H5 119.2
C4 C5 H5 119.2
C5 C6 C1 118.4(5)
C5 C6 H6 120.8
C1 C6 H6 120.8
C12 C7 C8 120.3(5)
C12 C7 P1 119.7(4)
C8 C7 P1 120.0(4)
C9 C8 C7 119.9(5)
C9 C8 H8 120.1
C7 C8 H8 120.1
C10 C9 C8 119.7(5)
C10 C9 H9 120.2
C8 C9 H9 120.2
C9 C10 C11 120.8(5)
C9 C10 H10 119.6
C11 C10 H10 119.6
C10 C11 C12 119.9(5)
C10 C11 H11 120.1
C12 C11 H11 120.1
C11 C12 C7 119.4(5)
C11 C12 H12 120.3
C7 C12 H12 120.3
C14 C13 C18 121.5(5)
C14 C13 P1 119.1(4)
C18 C13 P1 119.4(4)
C13 C14 C15 118.3(6)
C13 C14 H14 120.9
C15 C14 H14 120.9
C16 C15 C14 120.1(6)
C16 C15 H15 120.0
C14 C15 H15 120.0
C17 C16 C15 120.8(5)
C17 C16 H16 119.6
C15 C16 H16 119.6
C16 C17 C18 120.5(6)
C16 C17 H17 119.7
C18 C17 H17 119.7
C17 C18 C13 118.7(6)
C17 C18 H18 120.6
C13 C18 H18 120.6

loop_
_geom_bond_atom_site_label_1
_geom_bond_atom_site_label_2
_geom_bond_distance
_geom_bond_site_symmetry_2
Cl1 P1 1.9836(17) .
P1 C1 1.764(5) .
P1 C13 1.765(5) .
P1 C7 1.766(5) .
C1 C2 1.368(7) .
C1 C6 1.399(7) .
C2 C3 1.386(8) .
C2 H2 0.9300 .
C3 C4 1.366(8) .
C3 H3 0.9300 .
C4 C5 1.370(9) .
C4 H4 0.9300 .
C5 C6 1.355(8) .
C5 H5 0.9300 .
C6 H6 0.9300 .
C7 C12 1.380(7) .
C7 C8 1.384(7) .
C8 C9 1.377(8) .
C8 H8 0.9300 .
C9 C10 1.368(8) .
C9 H9 0.9300 .
C10 C11 1.378(8) .
C10 H10 0.9300 .
C11 C12 1.379(8) .
C11 H11 0.9300 .
C12 H12 0.9300 .
C13 C14 1.376(8) .
C13 C18 1.383(7) .
C14 C15 1.389(8) .
C14 H14 0.9300 .
C15 C16 1.376(10) .
C15 H15 0.9300 .
C16 C17 1.353(10) .
C16 H16 0.9300 .
C17 C18 1.379(9) .
C17 H17 0.9300 .
C18 H18 0.9300 .
I1 I2 2.7175(6) .
I3 I5 2.7119(10) .
I7A I4A 2.820(15) .
I7B I4B 2.626(13) .
I6 I6 2.6744(11) 3_556

loop_
_geom_torsion_atom_site_label_1
_geom_torsion_atom_site_label_2
_geom_torsion_atom_site_label_3
_geom_torsion_atom_site_label_4
_geom_torsion
C13 P1 C1 C2 -26.3(5)
C7 P1 C1 C2 99.1(4)
Cl1 P1 C1 C2 -144.8(4)
C13 P1 C1 C6 159.5(4)
C7 P1 C1 C6 -75.2(4)
Cl1 P1 C1 C6 41.0(4)
C6 C1 C2 C3 -0.3(8)
P1 C1 C2 C3 -174.5(5)
C1 C2 C3 C4 -0.1(9)
C2 C3 C4 C5 -0.4(9)
C3 C4 C5 C6 1.4(9)
C4 C5 C6 C1 -1.9(8)
C2 C1 C6 C5 1.3(8)
P1 C1 C6 C5 175.4(4)
C1 P1 C7 C12 170.2(4)
C13 P1 C7 C12 -63.7(4)
Cl1 P1 C7 C12 52.9(4)
C1 P1 C7 C8 -6.9(5)
C13 P1 C7 C8 119.2(4)
Cl1 P1 C7 C8 -124.2(4)
C12 C7 C8 C9 -0.5(8)
P1 C7 C8 C9 176.6(5)
C7 C8 C9 C10 -1.6(10)
C8 C9 C10 C11 3.2(10)
C9 C10 C11 C12 -2.6(9)
C10 C11 C12 C7 0.5(8)
C8 C7 C12 C11 1.0(8)
P1 C7 C12 C11 -176.1(4)
C1 P1 C13 C14 104.3(5)
C7 P1 C13 C14 -21.0(5)
Cl1 P1 C13 C14 -136.9(4)
C1 P1 C13 C18 -74.0(5)
C7 P1 C13 C18 160.7(4)
Cl1 P1 C13 C18 44.8(5)
C18 C13 C14 C15 -1.6(9)
P1 C13 C14 C15 -179.9(5)
C13 C14 C15 C16 -1.1(10)
C14 C15 C16 C17 3.5(11)
C15 C16 C17 C18 -3.2(11)
C16 C17 C18 C13 0.4(10)
C14 C13 C18 C17 2.0(9)
P1 C13 C18 C17 -179.8(5)
